data_1011059
loop_
_publ_author_name
'Taylor, W H'

_publ_section_title
;
An X-ray examination of substituted Edingtonites.
;
_journal_coden_ASTM MIASA6
_journal_name_full
;
Mineralogical Magazine and Journal of the Mineralogical Society (1876-
1968)
;
_journal_page_first 208
_journal_page_last 240
_journal_paper_doi 10.1180/minmag.1935.024.151.03
_journal_volume 24
_journal_year 1935
_chemical_compound_source artificial
_chemical_formula_structural 'Tl4 Al4 Si6 O20 (H2 O)5'
_chemical_formula_sum 'Al4 H10 O25 Si6 Tl4'
_chemical_name_mineral 'Edingtonite (Tl)'
_chemical_name_systematic
;
Thallium tecto-20-oxotetraalumohexasilicate pentahydrate
;
_space_group_IT_number 113
_symmetry_cell_setting tetragonal
_symmetry_Int_Tables_number 113
_symmetry_space_group_name_Hall 'P -4 2ab'
_symmetry_space_group_name_H-M 'P -4 21 m'
_cell_angle_alpha 90
_cell_angle_beta 90
_cell_angle_gamma 90
_cell_formula_units_Z 1
_cell_length_a 10.
_cell_length_b 10.
_cell_length_c 6.65
_cell_volume 665.0
_cod_original_formula_sum 'H10 Al4 O25 Si6 Tl4'
_cod_database_code 1011059

loop_
_symmetry_equiv_pos_as_xyz
x,y,z
1/2-x,1/2+y,-z
-x,-y,z
1/2+x,1/2-y,-z
-y,x,-z
1/2+y,1/2+x,z
y,-x,-z
1/2-y,1/2-x,z

loop_
_atom_site_label
_atom_site_type_symbol
_atom_site_symmetry_multiplicity
_atom_site_Wyckoff_symbol
_atom_site_fract_x
_atom_site_fract_y
_atom_site_fract_z
_atom_site_occupancy
_atom_site_attached_hydrogens
_atom_site_calc_flag
Tl1 Tl1+ 2 c 0.5 0. 0.486 0.6667 0 d
Tl2 Tl1+ 4 e 0.25 0.25 0.894 0.6667 0 d
Si1 Si4+ 2 a 0. 0. 0. 0.5 0 d
Al1 Al3+ 2 a 0. 0. 0. 0.5 0 d
Si2 Si4+ 8 f 0.1667 0.125 0.375 0.625 0 d
Al2 Al3+ 8 f 0.1667 0.125 0.375 0.375 0 d
O1 O2- 4 e 0.3 0.2 0.375 1. 0 d
O2 O2- 8 f 0.028 0.194 0.472 1. 0 d
O3 O2- 8 f 0.111 0.061 0.139 1. 0 d
O4 O2- 8 f -1. -1. -1. 0.625 2 dum
H1 H1+ 8 f -1. -1. -1. 1.25 0 dum

loop_
_atom_type_symbol
_atom_type_oxidation_number
Tl1+ 1.000
Si4+ 4.000
Al3+ 3.000
O2- -2.000
H1+ 1.000
